data_7048295
loop_
_publ_author_name
'Mayans, J\'ulia'
'Saez, Queralt'
'Font-Bardia, Merc\`e'
'Escuer, Albert'

_publ_section_title
;
 Enhancement of magnetic relaxation properties with 3d diamagnetic cations
 in [Zn<sup>II</sup>Ln<sup>III</sup>] and
 [Ni<sup>II</sup>Ln<sup>III</sup>], Ln<sup>III</sup> = Kramers
 lanthanides.
;
_journal_issue 2
_journal_name_full 'Dalton transactions (Cambridge, England : 2003)'
_journal_page_first 641
_journal_page_last 652
_journal_paper_doi 10.1039/c8dt03679a
_journal_volume 48
_journal_year 2019
_chemical_absolute_configuration rm
_chemical_formula_moiety '2(C31 H30 Eu N5 O14 Zn), C H4 O'
_chemical_formula_sum 'C63 H64 Eu2 N10 O29 Zn2'
_chemical_formula_weight 1859.90
_chemical_properties_physical Air-sensitive
_space_group_crystal_system monoclinic
_space_group_IT_number 4
_space_group_name_Hall 'P 2yb'
_space_group_name_H-M_alt 'P 1 21 1'
_symmetry_space_group_name_Hall 'P 2yb'
_symmetry_space_group_name_H-M 'P 1 21 1'
_atom_sites_solution_hydrogens geom
_audit_creation_method SHELXL-2018/3
_audit_update_record
;
2018-07-04 deposited with the CCDC.
2018-11-30 downloaded from the CCDC.
;
_cell_angle_alpha 90
_cell_angle_beta 95.496(6)
_cell_angle_gamma 90
_cell_formula_units_Z 2
_cell_length_a 9.2091(14)
_cell_length_b 16.418(3)
_cell_length_c 23.140(4)
_cell_measurement_reflns_used 9973
_cell_measurement_temperature 100(2)
_cell_measurement_theta_max 25.58
_cell_measurement_theta_min 2.48
_cell_volume 3482.6(10)
_computing_cell_refinement 'Bruker SAINT'
_computing_data_collection 'Bruker APEX2'
_computing_data_reduction 'Bruker SAINT'
_computing_molecular_graphics 'Bruker SHELXTL'
_computing_publication_material 'Bruker SHELXTL'
_computing_structure_refinement 'SHELXL-2018/3 (Sheldrick, 2018)'
_computing_structure_solution 'SHELXT 2014/5 (Sheldrick, 2014)'
_diffrn_ambient_temperature 100(2)
_diffrn_measured_fraction_theta_full 0.981
_diffrn_measured_fraction_theta_max 0.969
_diffrn_measurement_device_type 'D8 Venture'
_diffrn_measurement_method '\f and \w scans'
_diffrn_radiation_type MoK\a
_diffrn_radiation_wavelength 0.71073
_diffrn_reflns_av_R_equivalents 0.0956
_diffrn_reflns_av_unetI/netI 0.1142
_diffrn_reflns_Laue_measured_fraction_full 0.981
_diffrn_reflns_Laue_measured_fraction_max 0.969
_diffrn_reflns_limit_h_max 11
_diffrn_reflns_limit_h_min -10
_diffrn_reflns_limit_k_max 20
_diffrn_reflns_limit_k_min -20
_diffrn_reflns_limit_l_max 27
_diffrn_reflns_limit_l_min -28
_diffrn_reflns_number 31197
_diffrn_reflns_point_group_measured_fraction_full 0.933
_diffrn_reflns_point_group_measured_fraction_max 0.920
_diffrn_reflns_theta_full 25.242
_diffrn_reflns_theta_max 25.943
_diffrn_reflns_theta_min 2.160
_diffrn_source microfocus
_exptl_absorpt_coefficient_mu 2.551
_exptl_absorpt_correction_T_max 0.7453
_exptl_absorpt_correction_T_min 0.5526
_exptl_absorpt_correction_type multi-scan
_exptl_absorpt_process_details sadabs
_exptl_crystal_colour yellow
_exptl_crystal_density_diffrn 1.774
_exptl_crystal_description prism
_exptl_crystal_F_000 1860
_exptl_crystal_preparation 'Magnetic properties'
_exptl_crystal_size_max 0.128
_exptl_crystal_size_mid 0.074
_exptl_crystal_size_min 0.050
_refine_diff_density_max 3.731
_refine_diff_density_min -2.214
_refine_diff_density_rms 0.239
_refine_ls_abs_structure_details
;
 Refined as an inversion twin.
;
_refine_ls_abs_structure_Flack 0.29(4)
_refine_ls_extinction_method none
_refine_ls_goodness_of_fit_ref 1.058
_refine_ls_hydrogen_treatment constr
_refine_ls_matrix_type full
_refine_ls_number_parameters 637
_refine_ls_number_reflns 12529
_refine_ls_number_restraints 8
_refine_ls_restrained_S_all 1.060
_refine_ls_R_factor_all 0.0955
_refine_ls_R_factor_gt 0.0737
_refine_ls_shift/su_max 0.000
_refine_ls_shift/su_mean 0.000
_refine_ls_structure_factor_coef Fsqd
_refine_ls_weighting_details 'w=1/[\s^2^(Fo^2^)+(0.0625P)^2^+36.4508P] where P=(Fo^2^+2Fc^2^)/3'
_refine_ls_weighting_scheme calc
_refine_ls_wR_factor_gt 0.1773
_refine_ls_wR_factor_ref 0.1900
_reflns_Friedel_coverage 0.830
_reflns_Friedel_fraction_full 0.882
_reflns_Friedel_fraction_max 0.867
_reflns_number_gt 9693
_reflns_number_total 12529
_reflns_threshold_expression 'I > 2\s(I)'
_cod_data_source_file c8dt03679a2.cif
_cod_data_source_block mo_I06WB3B_0m_ba
_cod_depositor_comments 'Adding full bibliography for 7048290--7048295.cif.'
_cod_original_cell_volume 3482.6(9)
_cod_database_code 7048295
_shelx_shelxl_version_number 2018/3
_shelx_space_group_comment
;
The symmetry employed for this shelxl refinement is uniquely defined
by the following loop, which should always be used as a source of
symmetry information in preference to the above space-group names.
They are only intended as comments.
;

loop_
_space_group_symop_operation_xyz
'x, y, z'
'-x, y+1/2, -z'

loop_
_atom_site_label
_atom_site_type_symbol
_atom_site_fract_x
_atom_site_fract_y
_atom_site_fract_z
_atom_site_U_iso_or_equiv
_atom_site_adp_type
_atom_site_occupancy
_atom_site_site_symmetry_order
_atom_site_calc_flag
_atom_site_refinement_flags_posn
_atom_site_refinement_flags_adp
Eu1A Eu 0.67184(13) 0.50938(5) 0.79884(5) 0.0248(3) Uani 1 1 d . .
Zn1A Zn 0.6215(3) 0.55638(16) 0.64988(11) 0.0190(6) Uani 1 1 d . .
O1A O 0.458(2) 0.4056(12) 0.7886(7) 0.037(4) Uani 1 1 d . .
O2A O 0.5139(14) 0.5060(10) 0.7095(6) 0.021(3) Uani 1 1 d . .
O3A O 0.7809(16) 0.5616(9) 0.7197(6) 0.016(3) Uani 1 1 d . .
O4A O 0.9510(17) 0.5591(8) 0.8101(6) 0.020(3) Uani 1 1 d . .
O5A O 0.7698(17) 0.3816(11) 0.7609(7) 0.026(4) Uani 1 1 d . .
O6A O 0.8049(19) 0.4007(12) 0.8502(8) 0.035(4) Uani 1 1 d . .
O7A O 0.934(2) 0.3024(13) 0.8128(8) 0.038(5) Uani 1 1 d . .
O8A O 0.567(2) 0.4705(11) 0.8938(8) 0.042(5) Uani 1 1 d . .
O9A O 0.7233(15) 0.5520(9) 0.8985(6) 0.017(3) Uani 1 1 d . .
O10A O 0.6429(18) 0.5190(11) 0.9794(5) 0.033(4) Uani 1 1 d . .
O11A O 0.4590(18) 0.5982(11) 0.8178(9) 0.037(5) Uani 1 1 d . .
O12A O 0.6495(19) 0.6606(12) 0.7962(7) 0.029(4) Uani 1 1 d . .
O13A O 0.449(2) 0.7250(12) 0.8120(9) 0.035(5) Uani 1 1 d . .
O14A O 0.704(2) 0.4593(11) 0.6076(7) 0.044(3) Uani 1 1 d D .
H14C H 0.734873 0.464179 0.574707 0.053 Uiso 1 1 calc DR U
N1A N 0.420(3) 0.5883(12) 0.6055(9) 0.035(2) Uani 1 1 d . .
N2A N 0.679(3) 0.6634(13) 0.6146(10) 0.035(2) Uani 1 1 d . .
N3A N 0.824(3) 0.3574(14) 0.8044(10) 0.035(2) Uani 1 1 d . .
N4A N 0.663(2) 0.5204(16) 0.9274(8) 0.035(2) Uani 1 1 d . .
N5A N 0.526(3) 0.6693(15) 0.8071(10) 0.035(2) Uani 1 1 d . .
C1A C 0.442(4) 0.3379(15) 0.8189(12) 0.040(7) Uani 1 1 d . .
H1AA H 0.525781 0.331373 0.847882 0.048 Uiso 1 1 calc R U
H1AB H 0.352296 0.341508 0.838423 0.048 Uiso 1 1 calc R U
H1AC H 0.435787 0.290949 0.792593 0.048 Uiso 1 1 calc R U
C2A C 0.352(2) 0.4234(13) 0.7471(9) 0.025(2) Uani 1 1 d . .
C3A C 0.388(2) 0.4754(13) 0.7092(9) 0.025(2) Uani 1 1 d . .
C4A C 0.277(2) 0.5116(13) 0.6658(8) 0.025(2) Uani 1 1 d . .
C5A C 0.139(2) 0.4789(12) 0.6667(9) 0.025(2) Uani 1 1 d . .
H5A H 0.065111 0.497179 0.638292 0.030 Uiso 1 1 calc R U
C6A C 0.102(2) 0.4219(12) 0.7059(9) 0.025(2) Uani 1 1 d . .
H6A H 0.004248 0.404391 0.706294 0.030 Uiso 1 1 calc R U
C7A C 0.221(2) 0.3876(12) 0.7482(9) 0.025(2) Uani 1 1 d . .
H7A H 0.204024 0.344002 0.773760 0.030 Uiso 1 1 calc R U
C8A C 0.312(3) 0.5673(15) 0.6192(10) 0.025(5) Uani 1 1 d . .
H8A H 0.229147 0.589238 0.596785 0.030 Uiso 1 1 calc R U
C9A C 0.446(2) 0.6394(11) 0.5562(8) 0.025(5) Uani 1 1 d . .
H9A H 0.490828 0.604603 0.527243 0.030 Uiso 1 1 calc R U
C10A C 0.3219(15) 0.6816(9) 0.5261(7) 0.030(5) Uani 1 1 d G .
C11A C 0.2822(19) 0.6586(9) 0.4690(7) 0.049(8) Uani 1 1 d G .
H11A H 0.331736 0.615142 0.452180 0.059 Uiso 1 1 calc R U
C12A C 0.170(2) 0.6992(10) 0.4364(5) 0.050(8) Uani 1 1 d G .
H12A H 0.142859 0.683543 0.397313 0.060 Uiso 1 1 calc R U
C13A C 0.0975(17) 0.7629(11) 0.4609(7) 0.043(7) Uani 1 1 d G .
H13A H 0.020796 0.790628 0.438652 0.052 Uiso 1 1 calc R U
C14A C 0.1372(19) 0.7858(10) 0.5181(7) 0.054(8) Uani 1 1 d G .
H14A H 0.087610 0.829313 0.534857 0.065 Uiso 1 1 calc R U
C15A C 0.2494(18) 0.7452(10) 0.5507(5) 0.041(7) Uani 1 1 d G .
H15A H 0.276488 0.760912 0.589725 0.050 Uiso 1 1 calc R U
C16A C 0.569(3) 0.7064(12) 0.5815(9) 0.026(4) Uani 1 1 d . U
H16A H 0.521156 0.743139 0.608513 0.031 Uiso 1 1 calc R U
C17A C 0.627(3) 0.7599(17) 0.5348(13) 0.042(3) Uani 1 1 d . U
C18A C 0.669(3) 0.7278(15) 0.4834(12) 0.042(3) Uani 1 1 d . .
H18A H 0.661702 0.671006 0.475694 0.050 Uiso 1 1 calc R U
C19A C 0.723(3) 0.7817(15) 0.4430(13) 0.042(3) Uani 1 1 d . .
H19A H 0.760178 0.760202 0.409257 0.050 Uiso 1 1 calc R U
C20A C 0.723(3) 0.8661(16) 0.4515(12) 0.042(3) Uani 1 1 d . .
H20A H 0.758419 0.901202 0.423499 0.050 Uiso 1 1 calc R U
C21A C 0.672(3) 0.8971(15) 0.4988(12) 0.042(3) Uani 1 1 d . .
H21A H 0.663245 0.954553 0.501516 0.050 Uiso 1 1 calc R U
C22A C 0.630(3) 0.8483(16) 0.5457(13) 0.042(3) Uani 1 1 d . .
H22A H 0.606286 0.871207 0.581310 0.050 Uiso 1 1 calc R U
C23A C 0.804(3) 0.7001(18) 0.6324(12) 0.036(6) Uani 1 1 d . U
H23A H 0.822635 0.751303 0.615437 0.043 Uiso 1 1 calc R U
C24A C 0.9189(14) 0.6674(10) 0.6767(5) 0.027(2) Uani 1 1 d G U
C25A C 1.0463(16) 0.7133(9) 0.6816(6) 0.027(2) Uani 1 1 d G .
H25A H 1.064452 0.750921 0.651912 0.032 Uiso 1 1 calc R U
C26A C 1.1471(13) 0.7041(9) 0.7298(6) 0.027(2) Uani 1 1 d G .
H26A H 1.234170 0.735503 0.733120 0.032 Uiso 1 1 calc R U
C27A C 1.1205(15) 0.6490(9) 0.7732(5) 0.027(2) Uani 1 1 d G .
H27A H 1.189429 0.642782 0.806141 0.032 Uiso 1 1 calc R U
C28A C 0.9931(16) 0.6031(9) 0.7683(6) 0.027(2) Uani 1 1 d G .
C29A C 0.8923(13) 0.6123(9) 0.7201(7) 0.027(2) Uani 1 1 d G .
C30A C 1.032(3) 0.5499(18) 0.8597(11) 0.044(7) Uani 1 1 d . .
H30A H 0.981847 0.514709 0.885506 0.052 Uiso 1 1 calc R U
H30B H 1.125644 0.524945 0.852448 0.052 Uiso 1 1 calc R U
H30C H 1.050439 0.603217 0.878066 0.052 Uiso 1 1 calc R U
C31A C 0.672(3) 0.3743(12) 0.6178(12) 0.044(3) Uani 1 1 d D .
H31A H 0.568924 0.368819 0.624801 0.067 Uiso 1 1 calc R U
H31B H 0.733544 0.354826 0.651850 0.067 Uiso 1 1 calc R U
H31C H 0.690911 0.342011 0.583779 0.067 Uiso 1 1 calc R U
Eu1B Eu 0.68506(12) 0.52544(5) 0.29242(5) 0.0232(3) Uani 1 1 d . U
Zn1B Zn 0.6365(3) 0.47292(16) 0.14437(11) 0.0189(6) Uani 1 1 d . .
O1B O 0.4648(18) 0.6388(10) 0.2755(7) 0.0226(17) Uani 1 1 d . .
O2B O 0.5370(16) 0.5289(11) 0.2078(6) 0.0226(17) Uani 1 1 d . .
O3B O 0.7810(18) 0.4648(10) 0.2089(7) 0.0226(17) Uani 1 1 d . .
O4B O 0.9583(17) 0.4896(9) 0.3039(6) 0.0226(17) Uani 1 1 d . .
O5B O 0.6835(17) 0.3737(13) 0.3033(8) 0.031(4) Uani 1 1 d . .
O6B O 0.475(2) 0.4398(14) 0.3140(9) 0.040(5) Uani 1 1 d . U
O7B O 0.4889(18) 0.3013(11) 0.3083(8) 0.027(4) Uani 1 1 d . .
O8B O 0.7644(19) 0.4718(12) 0.4010(8) 0.040(5) Uani 1 1 d . .
O9B O 0.562(2) 0.5688(16) 0.3819(8) 0.049(6) Uani 1 1 d . U
O10B O 0.5925(19) 0.5047(10) 0.4636(6) 0.035(4) Uani 1 1 d . .
O11B O 0.832(2) 0.6370(13) 0.3448(8) 0.039(5) Uani 1 1 d . .
O12B O 0.8016(19) 0.6520(11) 0.2504(7) 0.032(4) Uani 1 1 d . .
O13B O 0.954(3) 0.7292(14) 0.3022(12) 0.064(7) Uani 1 1 d . .
O14B O 0.692(2) 0.5657(12) 0.0948(8) 0.044(3) Uani 1 1 d . .
H14D H 0.667174 0.551822 0.060387 0.053 Uiso 1 1 calc R U
N1B N 0.4471(18) 0.4245(9) 0.1106(7) 0.017(3) Uani 1 1 d . .
N2B N 0.7191(18) 0.3738(10) 0.1061(8) 0.017(3) Uani 1 1 d . .
N3B N 0.541(2) 0.3695(15) 0.3052(9) 0.027(4) Uani 1 1 d . .
N4B N 0.6227(16) 0.5139(12) 0.4156(7) 0.023(4) Uani 1 1 d . .
N5B N 0.8588(18) 0.6731(12) 0.3027(9) 0.022(4) Uani 1 1 d . .
C1B C 0.448(3) 0.7169(15) 0.3109(11) 0.029(4) Uani 1 1 d . .
H1BA H 0.544307 0.733923 0.328855 0.043 Uiso 1 1 calc R U
H1BB H 0.383442 0.706436 0.341208 0.043 Uiso 1 1 calc R U
H1BC H 0.407030 0.760177 0.285170 0.043 Uiso 1 1 calc R U
C2B C 0.3504(14) 0.6101(9) 0.2354(6) 0.027(2) Uani 1 1 d G .
C3B C 0.2080(15) 0.6390(8) 0.2314(6) 0.027(2) Uani 1 1 d G .
H3B H 0.182482 0.682153 0.255849 0.033 Uiso 1 1 calc R U
C4B C 0.1028(12) 0.6049(9) 0.1915(6) 0.027(2) Uani 1 1 d G .
H4B H 0.005440 0.624730 0.188709 0.033 Uiso 1 1 calc R U
C5B C 0.1401(13) 0.5419(9) 0.1557(6) 0.027(2) Uani 1 1 d G .
H5B H 0.068191 0.518546 0.128394 0.033 Uiso 1 1 calc R U
C6B C 0.2825(15) 0.5129(8) 0.1597(6) 0.027(2) Uani 1 1 d G .
C7B C 0.3877(12) 0.5470(9) 0.1996(6) 0.027(2) Uani 1 1 d G .
C8B C 0.314(4) 0.4487(18) 0.1232(12) 0.039(7) Uani 1 1 d . .
H8B H 0.232976 0.419108 0.105349 0.047 Uiso 1 1 calc R U
C9B C 0.461(2) 0.3451(11) 0.0778(9) 0.019(4) Uani 1 1 d . .
H9B H 0.465115 0.300800 0.107643 0.023 Uiso 1 1 calc R U
C10B C 0.338(3) 0.3240(15) 0.0341(11) 0.037(3) Uani 1 1 d . .
C11B C 0.239(3) 0.2606(16) 0.0394(11) 0.037(3) Uani 1 1 d . .
H11B H 0.257346 0.224457 0.071332 0.045 Uiso 1 1 calc R U
C12B C 0.117(3) 0.2469(16) 0.0015(11) 0.037(3) Uani 1 1 d . .
H12B H 0.050124 0.205060 0.009406 0.045 Uiso 1 1 calc R U
C13B C 0.091(3) 0.2938(17) -0.0477(12) 0.037(3) Uani 1 1 d . .
H13B H 0.010917 0.281831 -0.075264 0.045 Uiso 1 1 calc R U
C14B C 0.185(3) 0.3600(16) -0.0571(11) 0.037(3) Uani 1 1 d . .
H14B H 0.163938 0.397382 -0.088094 0.045 Uiso 1 1 calc R U
C15B C 0.309(3) 0.3670(17) -0.0179(12) 0.037(3) Uani 1 1 d . .
H15B H 0.381433 0.404793 -0.027475 0.045 Uiso 1 1 calc R U
C16B C 0.615(2) 0.3484(11) 0.0551(8) 0.018(4) Uani 1 1 d . .
H16B H 0.614498 0.391998 0.024857 0.022 Uiso 1 1 calc R U
C17B C 0.648(3) 0.2673(16) 0.0268(11) 0.033(2) Uani 1 1 d . .
C18B C 0.654(3) 0.1959(15) 0.0561(11) 0.033(2) Uani 1 1 d . .
H18B H 0.636504 0.193506 0.095778 0.039 Uiso 1 1 calc R U
C19B C 0.687(3) 0.1291(14) 0.0274(10) 0.033(2) Uani 1 1 d . .
H19B H 0.676663 0.077839 0.045627 0.039 Uiso 1 1 calc R U
C20B C 0.735(3) 0.1299(14) -0.0270(10) 0.033(2) Uani 1 1 d . .
H20B H 0.765650 0.080771 -0.043898 0.039 Uiso 1 1 calc R U
C21B C 0.740(3) 0.2044(15) -0.0577(10) 0.033(2) Uani 1 1 d . .
H21B H 0.776003 0.207853 -0.094725 0.039 Uiso 1 1 calc R U
C22B C 0.687(3) 0.2736(14) -0.0293(10) 0.033(2) Uani 1 1 d . .
H22B H 0.679219 0.324440 -0.048957 0.039 Uiso 1 1 calc R U
C23B C 0.830(3) 0.3390(15) 0.1210(10) 0.026(5) Uani 1 1 d . .
H23B H 0.854435 0.293472 0.098411 0.031 Uiso 1 1 calc R U
C24B C 0.935(2) 0.3610(12) 0.1720(9) 0.0190(19) Uani 1 1 d . .
C25B C 1.069(2) 0.3170(12) 0.1805(9) 0.0190(19) Uani 1 1 d . .
H25B H 1.090566 0.275671 0.153968 0.023 Uiso 1 1 calc R U
C26B C 1.164(2) 0.3346(12) 0.2265(9) 0.0190(19) Uani 1 1 d . .
H26B H 1.256331 0.308070 0.230670 0.023 Uiso 1 1 calc R U
C27B C 1.131(2) 0.3898(12) 0.2675(9) 0.0190(19) Uani 1 1 d . .
H27B H 1.202652 0.402199 0.298595 0.023 Uiso 1 1 calc R U
C28B C 1.006(2) 0.4258(12) 0.2653(9) 0.0190(19) Uani 1 1 d . .
C29B C 0.909(2) 0.4229(12) 0.2131(9) 0.0190(19) Uani 1 1 d . .
C30B C 1.056(3) 0.4983(16) 0.3550(10) 0.029(4) Uani 1 1 d . .
H30F H 1.145203 0.525460 0.345321 0.043 Uiso 1 1 calc R U
H30D H 1.080267 0.444371 0.371326 0.043 Uiso 1 1 calc R U
H30E H 1.009583 0.530991 0.383524 0.043 Uiso 1 1 calc R U
C31B C 0.650(3) 0.6524(16) 0.1036(12) 0.044(3) Uani 1 1 d . .
H31D H 0.737185 0.686761 0.106904 0.067 Uiso 1 1 calc R U
H31E H 0.600589 0.656890 0.139190 0.067 Uiso 1 1 calc R U
H31F H 0.583444 0.670452 0.070388 0.067 Uiso 1 1 calc R U
O1W O 0.8950(19) 0.4805(9) 0.5200(7) 0.047(4) Uani 1 1 d D .
H1WO H 0.828818 0.469381 0.493680 0.057 Uiso 1 1 calc DR U
C1W C 0.948(3) 0.5611(11) 0.5113(12) 0.047(4) Uani 1 1 d D .
H1WA H 0.939319 0.573560 0.469730 0.071 Uiso 1 1 calc R U
H1WB H 1.051213 0.564385 0.526681 0.071 Uiso 1 1 calc R U
H1WC H 0.891374 0.600369 0.531624 0.071 Uiso 1 1 calc R U

loop_
_atom_site_aniso_label
_atom_site_aniso_U_11
_atom_site_aniso_U_22
_atom_site_aniso_U_33
_atom_site_aniso_U_23
_atom_site_aniso_U_13
_atom_site_aniso_U_12
Eu1A 0.0234(6) 0.0246(7) 0.0270(6) 0.0019(5) 0.0060(5) -0.0027(5)
Zn1A 0.0172(13) 0.0193(14) 0.0208(13) 0.0010(10) 0.0039(11) -0.0032(10)
O1A 0.031(10) 0.049(11) 0.031(9) -0.007(8) 0.005(8) -0.017(8)
O2A 0.012(6) 0.020(7) 0.031(7) -0.002(6) 0.004(6) -0.006(6)
O3A 0.010(6) 0.021(7) 0.015(7) 0.007(5) -0.005(6) 0.000(5)
O4A 0.024(8) 0.010(7) 0.026(7) -0.005(5) 0.005(6) 0.004(5)
O5A 0.013(8) 0.038(10) 0.029(9) 0.003(7) 0.009(7) -0.002(7)
O6A 0.018(9) 0.036(11) 0.053(11) 0.000(9) 0.008(8) 0.002(7)
O7A 0.034(10) 0.036(11) 0.044(11) -0.014(8) 0.003(9) -0.004(8)
O8A 0.061(13) 0.021(9) 0.044(11) -0.011(8) 0.007(10) -0.011(9)
O9A 0.011(7) 0.017(7) 0.022(7) 0.001(6) -0.009(6) -0.001(5)
O10A 0.051(10) 0.033(9) 0.013(6) 0.003(7) -0.008(7) -0.001(9)
O11A 0.015(8) 0.027(10) 0.069(13) -0.013(9) 0.007(9) -0.007(7)
O12A 0.018(8) 0.030(10) 0.037(10) 0.005(7) 0.001(7) -0.002(7)
O13A 0.020(9) 0.038(10) 0.046(11) -0.001(8) 0.000(8) -0.004(7)
O14A 0.045(6) 0.042(5) 0.048(6) -0.018(6) 0.017(5) -0.004(6)
N1A 0.040(6) 0.031(5) 0.034(5) -0.003(4) 0.007(5) 0.001(4)
N2A 0.040(6) 0.031(5) 0.034(5) -0.003(4) 0.007(5) 0.001(4)
N3A 0.040(6) 0.031(5) 0.034(5) -0.003(4) 0.007(5) 0.001(4)
N4A 0.040(6) 0.031(5) 0.034(5) -0.003(4) 0.007(5) 0.001(4)
N5A 0.040(6) 0.031(5) 0.034(5) -0.003(4) 0.007(5) 0.001(4)
C1A 0.07(2) 0.024(13) 0.028(13) -0.008(10) 0.008(13) 0.004(12)
C2A 0.024(5) 0.021(5) 0.030(5) -0.003(4) 0.002(4) 0.004(4)
C3A 0.024(5) 0.021(5) 0.030(5) -0.003(4) 0.002(4) 0.004(4)
C4A 0.024(5) 0.021(5) 0.030(5) -0.003(4) 0.002(4) 0.004(4)
C5A 0.024(5) 0.021(5) 0.030(5) -0.003(4) 0.002(4) 0.004(4)
C6A 0.024(5) 0.021(5) 0.030(5) -0.003(4) 0.002(4) 0.004(4)
C7A 0.024(5) 0.021(5) 0.030(5) -0.003(4) 0.002(4) 0.004(4)
C8A 0.025(12) 0.024(12) 0.025(11) 0.000(9) -0.004(10) -0.002(9)
C9A 0.041(13) 0.016(9) 0.016(10) -0.003(8) -0.007(9) -0.001(8)
C10A 0.034(14) 0.032(12) 0.026(12) -0.007(9) 0.007(10) -0.017(10)
C11A 0.06(2) 0.045(16) 0.044(16) -0.004(13) 0.007(15) -0.021(14)
C12A 0.06(2) 0.043(17) 0.046(16) 0.013(13) 0.009(15) -0.030(15)
C13A 0.039(15) 0.036(15) 0.056(17) 0.013(13) 0.010(14) 0.010(12)
C14A 0.032(16) 0.08(2) 0.045(17) 0.017(16) 0.000(14) 0.012(14)
C15A 0.019(13) 0.064(18) 0.041(15) 0.015(13) 0.006(11) 0.007(11)
C16A 0.030(13) 0.020(10) 0.024(10) -0.010(7) -0.012(9) -0.006(8)
C17A 0.041(7) 0.031(5) 0.054(7) 0.004(4) 0.010(5) 0.002(4)
C18A 0.041(7) 0.031(5) 0.054(7) 0.004(4) 0.010(5) 0.002(4)
C19A 0.041(7) 0.031(5) 0.054(7) 0.004(4) 0.010(5) 0.002(4)
C20A 0.041(7) 0.031(5) 0.054(7) 0.004(4) 0.010(5) 0.002(4)
C21A 0.041(7) 0.031(5) 0.054(7) 0.004(4) 0.010(5) 0.002(4)
C22A 0.041(7) 0.031(5) 0.054(7) 0.004(4) 0.010(5) 0.002(4)
C23A 0.031(13) 0.036(15) 0.039(14) 0.012(11) 0.001(9) -0.012(11)
C24A 0.022(5) 0.025(5) 0.035(5) -0.003(4) 0.011(4) 0.005(4)
C25A 0.022(5) 0.025(5) 0.035(5) -0.003(4) 0.011(4) 0.005(4)
C26A 0.022(5) 0.025(5) 0.035(5) -0.003(4) 0.011(4) 0.005(4)
C27A 0.022(5) 0.025(5) 0.035(5) -0.003(4) 0.011(4) 0.005(4)
C28A 0.022(5) 0.025(5) 0.035(5) -0.003(4) 0.011(4) 0.005(4)
C29A 0.022(5) 0.025(5) 0.035(5) -0.003(4) 0.011(4) 0.005(4)
C30A 0.054(18) 0.041(16) 0.039(14) 0.005(11) 0.019(14) -0.011(12)
C31A 0.045(6) 0.042(5) 0.048(6) -0.018(6) 0.017(5) -0.004(6)
Eu1B 0.0212(6) 0.0224(7) 0.0261(6) -0.0006(5) 0.0030(5) 0.0048(5)
Zn1B 0.0164(13) 0.0183(13) 0.0221(13) 0.0013(10) 0.0015(11) 0.0048(10)
O1B 0.023(4) 0.019(4) 0.025(4) -0.009(3) 0.000(3) 0.002(3)
O2B 0.023(4) 0.019(4) 0.025(4) -0.009(3) 0.000(3) 0.002(3)
O3B 0.023(4) 0.019(4) 0.025(4) -0.009(3) 0.000(3) 0.002(3)
O4B 0.023(4) 0.019(4) 0.025(4) -0.009(3) 0.000(3) 0.002(3)
O5B 0.013(8) 0.037(11) 0.043(10) -0.004(8) -0.004(7) 0.005(7)
O6B 0.020(9) 0.051(13) 0.050(12) 0.000(10) 0.002(9) -0.007(7)
O7B 0.015(8) 0.030(9) 0.036(9) 0.001(7) 0.002(7) -0.002(7)
O8B 0.024(9) 0.046(11) 0.051(11) 0.004(8) 0.003(9) 0.019(8)
O9B 0.046(12) 0.074(15) 0.030(9) -0.008(9) 0.012(7) 0.010(11)
O10B 0.047(10) 0.029(9) 0.028(8) 0.014(7) -0.004(8) -0.008(8)
O11B 0.027(10) 0.047(12) 0.042(11) 0.007(10) 0.005(9) -0.005(9)
O12B 0.028(9) 0.030(9) 0.037(10) 0.004(7) 0.003(8) 0.009(7)
O13B 0.062(16) 0.034(12) 0.097(18) -0.021(12) 0.017(14) -0.009(11)
O14B 0.045(6) 0.042(5) 0.048(6) -0.018(6) 0.017(5) -0.004(6)
N1B 0.013(6) 0.017(6) 0.021(6) -0.006(5) -0.002(5) 0.005(5)
N2B 0.013(6) 0.017(6) 0.021(6) -0.006(5) -0.002(5) 0.005(5)
N3B 0.013(9) 0.041(12) 0.028(10) -0.005(8) 0.000(8) -0.004(8)
N4B 0.010(7) 0.028(9) 0.031(9) -0.003(9) 0.001(7) 0.009(8)
N5B 0.006(8) 0.022(9) 0.038(11) -0.011(8) 0.002(8) -0.001(7)
C1B 0.024(8) 0.033(9) 0.029(8) -0.002(7) 0.000(7) 0.017(7)
C2B 0.031(5) 0.027(5) 0.024(4) -0.001(4) 0.003(4) 0.012(4)
C3B 0.031(5) 0.027(5) 0.024(4) -0.001(4) 0.003(4) 0.012(4)
C4B 0.031(5) 0.027(5) 0.024(4) -0.001(4) 0.003(4) 0.012(4)
C5B 0.031(5) 0.027(5) 0.024(4) -0.001(4) 0.003(4) 0.012(4)
C6B 0.031(5) 0.027(5) 0.024(4) -0.001(4) 0.003(4) 0.012(4)
C7B 0.031(5) 0.027(5) 0.024(4) -0.001(4) 0.003(4) 0.012(4)
C8B 0.049(17) 0.037(15) 0.033(14) 0.010(11) 0.011(13) 0.006(12)
C9B 0.017(10) 0.017(9) 0.025(10) -0.001(8) 0.007(8) -0.003(7)
C10B 0.037(6) 0.038(6) 0.035(6) 0.007(4) -0.004(5) 0.006(5)
C11B 0.037(6) 0.038(6) 0.035(6) 0.007(4) -0.004(5) 0.006(5)
C12B 0.037(6) 0.038(6) 0.035(6) 0.007(4) -0.004(5) 0.006(5)
C13B 0.037(6) 0.038(6) 0.035(6) 0.007(4) -0.004(5) 0.006(5)
C14B 0.037(6) 0.038(6) 0.035(6) 0.007(4) -0.004(5) 0.006(5)
C15B 0.037(6) 0.038(6) 0.035(6) 0.007(4) -0.004(5) 0.006(5)
C16B 0.033(12) 0.009(8) 0.012(9) 0.004(7) -0.004(8) 0.004(7)
C17B 0.032(6) 0.032(5) 0.033(5) -0.004(4) -0.002(4) 0.003(4)
C18B 0.032(6) 0.032(5) 0.033(5) -0.004(4) -0.002(4) 0.003(4)
C19B 0.032(6) 0.032(5) 0.033(5) -0.004(4) -0.002(4) 0.003(4)
C20B 0.032(6) 0.032(5) 0.033(5) -0.004(4) -0.002(4) 0.003(4)
C21B 0.032(6) 0.032(5) 0.033(5) -0.004(4) -0.002(4) 0.003(4)
C22B 0.032(6) 0.032(5) 0.033(5) -0.004(4) -0.002(4) 0.003(4)
C23B 0.041(15) 0.018(11) 0.020(11) -0.005(9) 0.009(10) -0.001(10)
C24B 0.012(4) 0.016(4) 0.029(5) 0.004(4) 0.000(4) 0.005(3)
C25B 0.012(4) 0.016(4) 0.029(5) 0.004(4) 0.000(4) 0.005(3)
C26B 0.012(4) 0.016(4) 0.029(5) 0.004(4) 0.000(4) 0.005(3)
C27B 0.012(4) 0.016(4) 0.029(5) 0.004(4) 0.000(4) 0.005(3)
C28B 0.012(4) 0.016(4) 0.029(5) 0.004(4) 0.000(4) 0.005(3)
C29B 0.012(4) 0.016(4) 0.029(5) 0.004(4) 0.000(4) 0.005(3)
C30B 0.024(8) 0.033(9) 0.029(8) -0.002(7) 0.000(7) 0.017(7)
C31B 0.045(6) 0.042(5) 0.048(6) -0.018(6) 0.017(5) -0.004(6)
O1W 0.046(10) 0.038(8) 0.057(9) -0.006(7) -0.005(8) -0.004(6)
C1W 0.046(10) 0.038(8) 0.057(9) -0.006(7) -0.005(8) -0.004(6)

loop_
_atom_type_symbol
_atom_type_description
_atom_type_scat_dispersion_real
_atom_type_scat_dispersion_imag
_atom_type_scat_source
C C 0.0033 0.0016 'International Tables Vol C Tables 4.2.6.8 and 6.1.1.4'
H H 0.0000 0.0000 'International Tables Vol C Tables 4.2.6.8 and 6.1.1.4'
Eu Eu -0.1578 3.6682 'International Tables Vol C Tables 4.2.6.8 and 6.1.1.4'
N N 0.0061 0.0033 'International Tables Vol C Tables 4.2.6.8 and 6.1.1.4'
O O 0.0106 0.0060 'International Tables Vol C Tables 4.2.6.8 and 6.1.1.4'
Zn Zn 0.2839 1.4301 'International Tables Vol C Tables 4.2.6.8 and 6.1.1.4'

loop_
_geom_angle_atom_site_label_1
_geom_angle_atom_site_label_2
_geom_angle_atom_site_label_3
_geom_angle
O3A Eu1A O2A 66.7(5)
O3A Eu1A O6A 114.9(6)
O2A Eu1A O6A 129.9(6)
O3A Eu1A O9A 125.7(5)
O2A Eu1A O9A 150.8(5)
O6A Eu1A O9A 72.5(6)
O3A Eu1A O5A 80.4(5)
O2A Eu1A O5A 83.5(6)
O6A Eu1A O5A 50.5(6)
O9A Eu1A O5A 122.7(5)
O3A Eu1A O12A 69.9(6)
O2A Eu1A O12A 87.7(6)
O6A Eu1A O12A 141.8(6)
O9A Eu1A O12A 75.1(5)
O5A Eu1A O12A 150.1(6)
O3A Eu1A O11A 109.0(6)
O2A Eu1A O11A 75.3(6)
O6A Eu1A O11A 135.3(7)
O9A Eu1A O11A 75.5(6)
O5A Eu1A O11A 150.4(6)
O12A Eu1A O11A 50.4(6)
O3A Eu1A O8A 171.7(6)
O2A Eu1A O8A 118.8(6)
O6A Eu1A O8A 67.0(6)
O9A Eu1A O8A 46.3(6)
O5A Eu1A O8A 105.8(6)
O12A Eu1A O8A 103.4(6)
O11A Eu1A O8A 68.3(7)
O3A Eu1A O1A 123.3(5)
O2A Eu1A O1A 61.1(5)
O6A Eu1A O1A 84.6(6)
O9A Eu1A O1A 110.8(5)
O5A Eu1A O1A 73.2(6)
O12A Eu1A O1A 126.2(6)
O11A Eu1A O1A 78.4(6)
O8A Eu1A O1A 64.5(6)
O3A Eu1A O4A 59.0(5)
O2A Eu1A O4A 125.7(5)
O6A Eu1A O4A 74.9(5)
O9A Eu1A O4A 73.8(5)
O5A Eu1A O4A 85.1(5)
O12A Eu1A O4A 77.0(5)
O11A Eu1A O4A 124.2(5)
O8A Eu1A O4A 115.4(6)
O1A Eu1A O4A 156.7(6)
O3A Eu1A N3A 96.3(6)
O2A Eu1A N3A 105.7(6)
O6A Eu1A N3A 27.0(6)
O9A Eu1A N3A 99.2(6)
O5A Eu1A N3A 23.5(6)
O12A Eu1A N3A 155.5(7)
O11A Eu1A N3A 152.2(7)
O8A Eu1A N3A 88.2(7)
O1A Eu1A N3A 78.2(7)
O4A Eu1A N3A 78.5(6)
O3A Eu1A N5A 87.5(6)
O2A Eu1A N5A 80.6(6)
O6A Eu1A N5A 146.7(7)
O9A Eu1A N5A 74.3(6)
O5A Eu1A N5A 162.9(6)
O12A Eu1A N5A 23.3(6)
O11A Eu1A N5A 27.1(6)
O8A Eu1A N5A 87.4(6)
O1A Eu1A N5A 104.0(7)
O4A Eu1A N5A 99.2(6)
N3A Eu1A N5A 173.5(7)
O2A Zn1A N2A 144.9(8)
O2A Zn1A O14A 104.1(7)
N2A Zn1A O14A 111.0(7)
O2A Zn1A O3A 80.6(6)
N2A Zn1A O3A 94.9(8)
O14A Zn1A O3A 97.8(7)
O2A Zn1A N1A 88.1(7)
N2A Zn1A N1A 80.6(9)
O14A Zn1A N1A 108.1(8)
O3A Zn1A N1A 153.6(7)
O2A Zn1A Eu1A 41.0(4)
N2A Zn1A Eu1A 124.7(6)
O14A Zn1A Eu1A 106.1(5)
O3A Zn1A Eu1A 39.7(4)
N1A Zn1A Eu1A 124.2(6)
C1A O1A C2A 117(2)
C1A O1A Eu1A 128.4(18)
C2A O1A Eu1A 114.6(14)
C3A O2A Zn1A 133.7(14)
C3A O2A Eu1A 119.4(13)
Zn1A O2A Eu1A 106.9(6)
C29A O3A Zn1A 121.5(10)
C29A O3A Eu1A 128.2(11)
Zn1A O3A Eu1A 105.7(6)
C28A O4A C30A 121.8(18)
C28A O4A Eu1A 116.7(11)
C30A O4A Eu1A 120.6(15)
N3A O5A Eu1A 97.1(15)
N3A O6A Eu1A 96.0(15)
N4A O8A Eu1A 93.4(13)
N4A O9A Eu1A 113.5(15)
N5A O11A Eu1A 95.3(14)
N5A O12A Eu1A 101.1(17)
C31A O14A Zn1A 125.2(15)
C31A O14A H14C 109.5
Zn1A O14A H14C 121.9
C8A N1A C9A 128(2)
C8A N1A Zn1A 123.4(19)
C9A N1A Zn1A 109.0(16)
C23A N2A C16A 120(2)
C23A N2A Zn1A 121.2(19)
C16A N2A Zn1A 117.1(17)
O5A N3A O6A 116(2)
O5A N3A O7A 128(2)
O6A N3A O7A 114(2)
O5A N3A Eu1A 59.4(13)
O6A N3A Eu1A 57.1(13)
O7A N3A Eu1A 160.5(17)
O9A N4A O10A 140(2)
O9A N4A O8A 106.6(18)
O10A N4A O8A 113(2)
O9A N4A Eu1A 47.8(12)
O10A N4A Eu1A 171.9(17)
O8A N4A Eu1A 59.0(10)
O13A N5A O12A 135(3)
O13A N5A O11A 112(2)
O12A N5A O11A 113(2)
O13A N5A Eu1A 169(2)
O12A N5A Eu1A 55.5(14)
O11A N5A Eu1A 57.7(12)
O1A C1A H1AA 109.5
O1A C1A H1AB 109.5
H1AA C1A H1AB 109.5
O1A C1A H1AC 109.5
H1AA C1A H1AC 109.5
H1AB C1A H1AC 109.5
C3A C2A O1A 115(2)
C3A C2A C7A 126(2)
O1A C2A C7A 119(2)
O2A C3A C2A 123(2)
O2A C3A C4A 114.6(18)
C2A C3A C4A 122(2)
O2A C3A Eu1A 40.6(10)
C2A C3A Eu1A 85.4(13)
C4A C3A Eu1A 145.8(13)
C5A C4A C8A 121.2(19)
C5A C4A C3A 114.0(18)
C8A C4A C3A 124.0(19)
C6A C5A C4A 124.3(19)
C6A C5A H5A 117.9
C4A C5A H5A 117.9
C5A C6A C7A 119(2)
C5A C6A H6A 120.7
C7A C6A H6A 120.7
C2A C7A C6A 114.9(19)
C2A C7A H7A 122.6
C6A C7A H7A 122.6
N1A C8A C4A 131(2)
N1A C8A H8A 114.5
C4A C8A H8A 114.5
N1A C9A C10A 118(2)
N1A C9A C16A 105.4(15)
C10A C9A C16A 109.5(15)
N1A C9A H9A 107.8
C10A C9A H9A 107.8
C16A C9A H9A 107.8
C11A C10A C15A 120.0
C11A C10A C9A 116.7(13)
C15A C10A C9A 123.2(13)
C12A C11A C10A 120.0
C12A C11A H11A 120.0
C10A C11A H11A 120.0
C11A C12A C13A 120.0
C11A C12A H12A 120.0
C13A C12A H12A 120.0
C12A C13A C14A 120.0
C12A C13A H13A 120.0
C14A C13A H13A 120.0
C15A C14A C13A 120.0
C15A C14A H14A 120.0
C13A C14A H14A 120.0
C14A C15A C10A 120.0
C14A C15A H15A 120.0
C10A C15A H15A 120.0
N2A C16A C17A 113(2)
N2A C16A C9A 107.1(17)
C17A C16A C9A 114.1(18)
N2A C16A H16A 107.4
C17A C16A H16A 107.4
C9A C16A H16A 107.4
C18A C17A C22A 121(3)
C18A C17A C16A 122(2)
C22A C17A C16A 117(2)
C17A C18A C19A 118(2)
C17A C18A H18A 120.9
C19A C18A H18A 120.9
C20A C19A C18A 121(3)
C20A C19A H19A 119.3
C18A C19A H19A 119.3
C21A C20A C19A 120(3)
C21A C20A H20A 120.0
C19A C20A H20A 120.0
C20A C21A C22A 123(2)
C20A C21A H21A 118.3
C22A C21A H21A 118.3
C21A C22A C17A 115(3)
C21A C22A H22A 122.5
C17A C22A H22A 122.5
N2A C23A C24A 126(2)
N2A C23A H23A 117.2
C24A C23A H23A 117.2
C25A C24A C29A 120.0
C25A C24A C23A 113.3(14)
C29A C24A C23A 124.5(14)
C26A C25A C24A 120.0
C26A C25A H25A 120.0
C24A C25A H25A 120.0
C27A C26A C25A 120.0
C27A C26A H26A 120.0
C25A C26A H26A 120.0
C26A C27A C28A 120.0
C26A C27A H27A 120.0
C28A C27A H27A 120.0
O4A C28A C29A 115.8(12)
O4A C28A C27A 123.5(12)
C29A C28A C27A 120.0
O3A C29A C28A 113.3(12)
O3A C29A C24A 126.6(12)
C28A C29A C24A 120.0
O4A C30A H30A 109.5
O4A C30A H30B 109.5
H30A C30A H30B 109.5
O4A C30A H30C 109.5
H30A C30A H30C 109.5
H30B C30A H30C 109.5
O14A C31A H31A 109.5
O14A C31A H31B 109.5
H31A C31A H31B 109.5
O14A C31A H31C 109.5
H31A C31A H31C 109.5
H31B C31A H31C 109.5
O2B Eu1B O3B 63.7(5)
O2B Eu1B O6B 76.9(6)
O3B Eu1B O6B 106.2(6)
O2B Eu1B O5B 95.9(6)
O3B Eu1B O5B 71.1(6)
O6B Eu1B O5B 53.4(6)
O2B Eu1B O11B 130.2(6)
O3B Eu1B O11B 117.6(6)
O6B Eu1B O11B 135.2(7)
O5B Eu1B O11B 133.1(6)
O2B Eu1B O9B 114.5(6)
O3B Eu1B O9B 171.1(7)
O6B Eu1B O9B 65.2(7)
O5B Eu1B O9B 100.9(7)
O11B Eu1B O9B 70.6(7)
O2B Eu1B O12B 83.8(6)
O3B Eu1B O12B 80.4(6)
O6B Eu1B O12B 153.6(6)
O5B Eu1B O12B 148.0(6)
O11B Eu1B O12B 50.9(6)
O9B Eu1B O12B 108.3(7)
O2B Eu1B O4B 126.4(5)
O3B Eu1B O4B 63.9(5)
O6B Eu1B O4B 128.5(6)
O5B Eu1B O4B 77.1(5)
O11B Eu1B O4B 69.0(6)
O9B Eu1B O4B 119.0(6)
O12B Eu1B O4B 77.6(5)
O2B Eu1B O8B 153.6(6)
O3B Eu1B O8B 121.6(5)
O6B Eu1B O8B 76.9(6)
O5B Eu1B O8B 65.5(6)
O11B Eu1B O8B 72.8(6)
O9B Eu1B O8B 55.8(6)
O12B Eu1B O8B 122.0(6)
O4B Eu1B O8B 69.7(5)
O2B Eu1B O1B 59.2(5)
O3B Eu1B O1B 119.0(5)
O6B Eu1B O1B 80.5(6)
O5B Eu1B O1B 132.5(5)
O11B Eu1B O1B 86.1(6)
O9B Eu1B O1B 63.2(6)
O12B Eu1B O1B 74.2(5)
O4B Eu1B O1B 150.3(5)
O8B Eu1B O1B 118.9(5)
O2B Eu1B N5B 109.2(6)
O3B Eu1B N5B 99.7(6)
O6B Eu1B N5B 153.1(6)
O5B Eu1B N5B 146.2(5)
O11B Eu1B N5B 24.0(6)
O9B Eu1B N5B 89.1(7)
O12B Eu1B N5B 27.0(6)
O4B Eu1B N5B 69.9(5)
O8B Eu1B N5B 95.7(6)
O1B Eu1B N5B 80.8(5)
O2B Eu1B N3B 82.4(6)
O3B Eu1B N3B 85.6(6)
O6B Eu1B N3B 27.0(6)
O5B Eu1B N3B 26.9(6)
O11B Eu1B N3B 145.1(6)
O9B Eu1B N3B 85.5(7)
O12B Eu1B N3B 163.6(6)
O4B Eu1B N3B 103.8(6)
O8B Eu1B N3B 72.8(6)
O1B Eu1B N3B 105.8(6)
N5B Eu1B N3B 168.3(6)
O3B Zn1B O14B 107.6(8)
O3B Zn1B N1B 142.4(7)
O14B Zn1B N1B 109.9(8)
O3B Zn1B O2B 78.2(6)
O14B Zn1B O2B 103.2(7)
N1B Zn1B O2B 91.4(6)
O3B Zn1B N2B 91.3(7)
O14B Zn1B N2B 103.4(7)
N1B Zn1B N2B 82.0(6)
O2B Zn1B N2B 153.3(7)
O3B Zn1B Eu1B 40.6(5)
O14B Zn1B Eu1B 110.8(5)
N1B Zn1B Eu1B 120.0(5)
O2B Zn1B Eu1B 37.6(4)
N2B Zn1B Eu1B 127.0(5)
C2B O1B C1B 121.5(16)
C2B O1B Eu1B 111.1(10)
C1B O1B Eu1B 126.6(13)
C7B O2B Zn1B 120.3(10)
C7B O2B Eu1B 128.3(10)
Zn1B O2B Eu1B 109.7(7)
C29B O3B Zn1B 128.8(13)
C29B O3B Eu1B 122.1(13)
Zn1B O3B Eu1B 108.4(7)
C30B O4B C28B 112.0(16)
C30B O4B Eu1B 126.7(12)
C28B O4B Eu1B 116.4(11)
N3B O5B Eu1B 94.1(15)
N3B O6B Eu1B 94.9(13)
N4B O8B Eu1B 84.2(10)
N4B O9B Eu1B 95.5(13)
N5B O11B Eu1B 96.4(14)
N5B O12B Eu1B 90.6(12)
C31B O14B Zn1B 124.1(16)
C31B O14B H14D 109.5
Zn1B O14B H14D 105.9
C8B N1B C9B 119(2)
C8B N1B Zn1B 125.1(17)
C9B N1B Zn1B 115.1(12)
C23B N2B C16B 123.8(19)
C23B N2B Zn1B 127.1(16)
C16B N2B Zn1B 109.1(12)
O7B N3B O5B 117(2)
O7B N3B O6B 127(2)
O5B N3B O6B 115(2)
O7B N3B Eu1B 175.0(17)
O5B N3B Eu1B 59.1(13)
O6B N3B Eu1B 58.0(12)
O10B N4B O9B 122.2(18)
O10B N4B O8B 115.4(17)
O9B N4B O8B 120.6(17)
O10B N4B Eu1B 175.6(15)
O9B N4B Eu1B 59.0(11)
O8B N4B Eu1B 64.7(9)
O11B N5B O13B 124(2)
O11B N5B O12B 122(2)
O13B N5B O12B 113(2)
O11B N5B Eu1B 59.6(13)
O13B N5B Eu1B 168.2(16)
O12B N5B Eu1B 62.4(11)
O1B C1B H1BA 109.5
O1B C1B H1BB 109.5
H1BA C1B H1BB 109.5
O1B C1B H1BC 109.5
H1BA C1B H1BC 109.5
H1BB C1B H1BC 109.5
C3B C2B C7B 120.0
C3B C2B O1B 124.6(10)
C7B C2B O1B 115.3(10)
C2B C3B C4B 120.0
C2B C3B H3B 120.0
C4B C3B H3B 120.0
C3B C4B C5B 120.0
C3B C4B H4B 120.0
C5B C4B H4B 120.0
C6B C5B C4B 120.0
C6B C5B H5B 120.0
C4B C5B H5B 120.0
C5B C6B C7B 120.0
C5B C6B C8B 117.7(16)
C7B C6B C8B 122.3(16)
C6B C7B C2B 120.0
C6B C7B O2B 128.1(11)
C2B C7B O2B 111.9(11)
N1B C8B C6B 127(3)
N1B C8B H8B 116.7
C6B C8B H8B 116.7
C10B C9B N1B 116.6(18)
C10B C9B C16B 115.8(18)
N1B C9B C16B 105.0(14)
C10B C9B H9B 106.2
N1B C9B H9B 106.2
C16B C9B H9B 106.2
C15B C10B C11B 112(2)
C15B C10B C9B 123(2)
C11B C10B C9B 125(2)
C12B C11B C10B 125(2)
C12B C11B H11B 117.7
C10B C11B H11B 117.7
C13B C12B C11B 120(3)
C13B C12B H12B 120.0
C11B C12B H12B 120.0
C12B C13B C14B 120(3)
C12B C13B H13B 120.1
C14B C13B H13B 120.1
C15B C14B C13B 116(2)
C15B C14B H14B 122.0
C13B C14B H14B 122.0
C10B C15B C14B 126(3)
C10B C15B H15B 116.8
C14B C15B H15B 116.8
N2B C16B C17B 116.4(17)
N2B C16B C9B 106.0(15)
C17B C16B C9B 109.5(17)
N2B C16B H16B 108.3
C17B C16B H16B 108.3
C9B C16B H16B 108.3
C18B C17B C22B 122(2)
C18B C17B C16B 123(2)
C22B C17B C16B 115(2)
C19B C18B C17B 118(2)
C19B C18B H18B 121.1
C17B C18B H18B 121.1
C18B C19B C20B 124(2)
C18B C19B H19B 118.1
C20B C19B H19B 118.1
C19B C20B C21B 120(2)
C19B C20B H20B 120.1
C21B C20B H20B 120.1
C20B C21B C22B 116(2)
C20B C21B H21B 122.2
C22B C21B H21B 122.2
C17B C22B C21B 120(2)
C17B C22B H22B 119.8
C21B C22B H22B 119.8
N2B C23B C24B 126(2)
N2B C23B H23B 117.2
C24B C23B H23B 117.2
C29B C24B C25B 117.5(17)
C29B C24B C23B 124.4(18)
C25B C24B C23B 118.1(19)
C26B C25B C24B 119.5(18)
C26B C25B H25B 120.3
C24B C25B H25B 120.3
C25B C26B C27B 121.3(17)
C25B C26B H26B 119.4
C27B C26B H26B 119.4
C28B C27B C26B 122.3(19)
C28B C27B H27B 118.9
C26B C27B H27B 118.9
C27B C28B C29B 119.8(19)
C27B C28B O4B 128.2(19)
C29B C28B O4B 109.9(15)
O3B C29B C24B 120.5(17)
O3B C29B C28B 120.5(18)
C24B C29B C28B 117.4(16)
O4B C30B H30F 109.5
O4B C30B H30D 109.5
H30F C30B H30D 109.5
O4B C30B H30E 109.5
H30F C30B H30E 109.5
H30D C30B H30E 109.5
O14B C31B H31D 109.5
O14B C31B H31E 109.5
H31D C31B H31E 109.5
O14B C31B H31F 109.5
H31D C31B H31F 109.5
H31E C31B H31F 109.5
C1W O1W H1WO 109.5
O1W C1W H1WA 109.5
O1W C1W H1WB 109.5
H1WA C1W H1WB 109.5
O1W C1W H1WC 109.5
H1WA C1W H1WC 109.5
H1WB C1W H1WC 109.5

loop_
_geom_bond_atom_site_label_1
_geom_bond_atom_site_label_2
_geom_bond_distance
Eu1A O3A 2.335(14)
Eu1A O2A 2.411(14)
Eu1A O6A 2.412(19)
Eu1A O9A 2.412(14)
Eu1A O5A 2.478(18)
Eu1A O12A 2.49(2)
Eu1A O11A 2.515(17)
Eu1A O8A 2.57(2)
Eu1A O1A 2.599(18)
Eu1A O4A 2.686(16)
Eu1A N3A 2.86(2)
Eu1A N5A 2.96(2)
Zn1A O2A 1.957(14)
Zn1A N2A 2.03(2)
Zn1A O14A 2.055(17)
Zn1A O3A 2.078(13)
Zn1A N1A 2.10(2)
O1A C1A 1.33(3)
O1A C2A 1.33(3)
O2A C3A 1.27(3)
O3A C29A 1.321(18)
O4A C28A 1.297(18)
O4A C30A 1.32(3)
O5A N3A 1.15(3)
O6A N3A 1.30(3)
O7A N3A 1.36(3)
O8A N4A 1.39(3)
O9A N4A 1.05(3)
O10A N4A 1.24(2)
O11A N5A 1.36(3)
O12A N5A 1.20(3)
O13A N5A 1.17(3)
O14A C31A 1.450(13)
O14A H14C 0.8400
N1A C8A 1.13(3)
N1A C9A 1.45(3)
N2A C23A 1.33(4)
N2A C16A 1.40(3)
C1A H1AA 0.9800
C1A H1AB 0.9800
C1A H1AC 0.9800
C2A C3A 1.29(3)
C2A C7A 1.35(3)
C3A C4A 1.49(3)
C4A C5A 1.38(3)
C4A C8A 1.47(3)
C5A C6A 1.37(3)
C5A H5A 0.9500
C6A C7A 1.50(3)
C6A H6A 0.9500
C7A H7A 0.9500
C8A H8A 0.9500
C9A C10A 1.46(2)
C9A C16A 1.64(3)
C9A H9A 1.0000
C10A C11A 1.3900
C10A C15A 1.3900
C11A C12A 1.3900
C11A H11A 0.9500
C12A C13A 1.3900
C12A H12A 0.9500
C13A C14A 1.3900
C13A H13A 0.9500
C14A C15A 1.3900
C14A H14A 0.9500
C15A H15A 0.9500
C16A C17A 1.53(4)
C16A H16A 1.0000
C17A C18A 1.39(4)
C17A C22A 1.47(4)
C18A C19A 1.41(4)
C18A H18A 0.9500
C19A C20A 1.40(3)
C19A H19A 0.9500
C20A C21A 1.33(4)
C20A H20A 0.9500
C21A C22A 1.43(4)
C21A H21A 0.9500
C22A H22A 0.9500
C23A C24A 1.50(3)
C23A H23A 0.9500
C24A C25A 1.3900
C24A C29A 1.3900
C25A C26A 1.3900
C25A H25A 0.9500
C26A C27A 1.3900
C26A H26A 0.9500
C27A C28A 1.3900
C27A H27A 0.9500
C28A C29A 1.3900
C30A H30A 0.9800
C30A H30B 0.9800
C30A H30C 0.9800
C31A H31A 0.9800
C31A H31B 0.9800
C31A H31C 0.9800
Eu1B O2B 2.278(14)
Eu1B O3B 2.416(15)
Eu1B O6B 2.479(19)
Eu1B O5B 2.50(2)
Eu1B O11B 2.52(2)
Eu1B O9B 2.556(19)
Eu1B O12B 2.572(18)
Eu1B O4B 2.573(16)
Eu1B O8B 2.697(19)
Eu1B O1B 2.753(16)
Eu1B N5B 2.902(19)
Eu1B N3B 2.91(2)
Zn1B O3B 1.907(16)
Zn1B O14B 2.00(2)
Zn1B N1B 2.006(17)
Zn1B O2B 2.024(14)
Zn1B N2B 2.034(17)
O1B C2B 1.416(19)
O1B C1B 1.54(3)
O2B C7B 1.402(18)
O3B C29B 1.36(3)
O4B C30B 1.42(3)
O4B C28B 1.47(2)
O5B N3B 1.32(3)
O6B N3B 1.33(3)
O7B N3B 1.22(3)
O8B N4B 1.54(2)
O9B N4B 1.28(3)
O10B N4B 1.18(2)
O11B N5B 1.19(3)
O12B N5B 1.32(3)
O13B N5B 1.27(3)
O14B C31B 1.50(3)
O14B H14D 0.8400
N1B C8B 1.35(3)
N1B C9B 1.52(2)
N2B C23B 1.19(3)
N2B C16B 1.50(2)
C1B H1BA 0.9800
C1B H1BB 0.9800
C1B H1BC 0.9800
C2B C3B 1.3900
C2B C7B 1.3900
C3B C4B 1.3900
C3B H3B 0.9500
C4B C5B 1.3900
C4B H4B 0.9500
C5B C6B 1.3900
C5B H5B 0.9500
C6B C7B 1.3900
C6B C8B 1.40(3)
C8B H8B 0.9500
C9B C10B 1.48(3)
C9B C16B 1.57(3)
C9B H9B 1.0000
C10B C15B 1.40(3)
C10B C11B 1.40(4)
C11B C12B 1.38(4)
C11B H11B 0.9500
C12B C13B 1.38(3)
C12B H12B 0.9500
C13B C14B 1.42(4)
C13B H13B 0.9500
C14B C15B 1.40(4)
C14B H14B 0.9500
C15B H15B 0.9500
C16B C17B 1.53(3)
C16B H16B 1.0000
C17B C18B 1.35(4)
C17B C22B 1.39(4)
C18B C19B 1.33(3)
C18B H18B 0.9500
C19B C20B 1.37(3)
C19B H19B 0.9500
C20B C21B 1.42(3)
C20B H20B 0.9500
C21B C22B 1.42(3)
C21B H21B 0.9500
C22B H22B 0.9500
C23B C24B 1.49(3)
C23B H23B 0.9500
C24B C29B 1.43(3)
C24B C25B 1.43(2)
C25B C26B 1.34(3)
C25B H25B 0.9500
C26B C27B 1.37(3)
C26B H26B 0.9500
C27B C28B 1.29(3)
C27B H27B 0.9500
C28B C29B 1.43(3)
C30B H30F 0.9800
C30B H30D 0.9800
C30B H30E 0.9800
C31B H31D 0.9800
C31B H31E 0.9800
C31B H31F 0.9800
O1W C1W 1.433(13)
O1W H1WO 0.8400
C1W H1WA 0.9800
C1W H1WB 0.9800
C1W H1WC 0.9800
